data_7055194
loop_
_publ_author_name
'Mamada, Masashi'
'Fujita, Harunori'
'Kakita, Kazuaki'
'Shima, Hidetaka'
'Yoneda, Yasuhiro'
'Tanaka, Yasuhiro'
'Tokito, Shizuo'

_publ_section_title
;
 Crystal structure and modeled charge carrier mobility of
 benzobis(thiadiazole) derivatives
;
_journal_issue 2
_journal_name_full 'New J. Chem.'
_journal_page_first 1403
_journal_paper_doi 10.1039/C5NJ02302E
_journal_volume 40
_journal_year 2016
_chemical_formula_moiety 'C28 H12 F6 N4 O2 S4'
_chemical_formula_sum 'C28 H12 F6 N4 O2 S4'
_chemical_formula_weight 678.66
_space_group_crystal_system monoclinic
_space_group_IT_number 14
_space_group_name_Hall '-P 2yn'
_space_group_name_H-M_alt 'P 1 21/n 1'
_symmetry_space_group_name_Hall '-P 2yn'
_symmetry_space_group_name_H-M 'P 1 21/n 1'
_atom_sites_solution_hydrogens geom
_audit_creation_method SHELXL-2014/7
_audit_update_record
;
2015-10-16 deposited with the CCDC.
2015-11-25 downloaded from the CCDC.
;
_cell_angle_alpha 90
_cell_angle_beta 96.985(10)
_cell_angle_gamma 90
_cell_formula_units_Z 4
_cell_length_a 10.999(2)
_cell_length_b 7.0481(13)
_cell_length_c 33.510(6)
_cell_measurement_reflns_used 4107
_cell_measurement_temperature 113(2)
_cell_measurement_theta_max 30.3
_cell_measurement_theta_min 2.4
_cell_volume 2578.5(8)
_computing_cell_refinement 'CrystalClear (Rigaku Inc., 2008)'
_computing_data_collection 'CrystalClear (Rigaku Inc., 2008)'
_computing_data_reduction 'CrystalClear (Rigaku Inc., 2008)'
_computing_molecular_graphics 'PLATON (Spek, 2009)'
_computing_publication_material 'Yadokari-XG 2009 (Wakita, Kabuto et al., 2009)'
_computing_structure_refinement 'SHELXL-2014 (Sheldrick, 2008)'
_computing_structure_solution 'SHELXS-97 (Sheldrick, 2008)'
_diffrn_ambient_temperature 113(2)
_diffrn_detector_area_resol_mean 28.5714
_diffrn_measured_fraction_theta_full 0.993
_diffrn_measured_fraction_theta_max 0.977
_diffrn_measurement_device_type 'Rigaku Saturn 70 CCD area detector'
_diffrn_measurement_method \w
_diffrn_radiation_detector CCD
_diffrn_radiation_monochromator 'Graphite Monochromator'
_diffrn_radiation_source 'Rotating Anode'
_diffrn_radiation_type MoK\a
_diffrn_radiation_wavelength 0.71075
_diffrn_reflns_av_R_equivalents 0.0997
_diffrn_reflns_av_unetI/netI 0.1081
_diffrn_reflns_laue_measured_fraction_full 0.993
_diffrn_reflns_laue_measured_fraction_max 0.977
_diffrn_reflns_limit_h_max 13
_diffrn_reflns_limit_h_min -13
_diffrn_reflns_limit_k_max 8
_diffrn_reflns_limit_k_min -8
_diffrn_reflns_limit_l_max 40
_diffrn_reflns_limit_l_min -40
_diffrn_reflns_number 17073
_diffrn_reflns_point_group_measured_fraction_full 0.993
_diffrn_reflns_point_group_measured_fraction_max 0.977
_diffrn_reflns_theta_full 25.242
_diffrn_reflns_theta_max 25.499
_diffrn_reflns_theta_min 3.062
_exptl_absorpt_coefficient_mu 0.451
_exptl_absorpt_correction_T_max 1.000
_exptl_absorpt_correction_T_min 0.865
_exptl_absorpt_correction_type multi-scan
_exptl_absorpt_process_details '(REQAB; Jacobson, 1998)'
_exptl_crystal_colour Green
_exptl_crystal_density_diffrn 1.748
_exptl_crystal_density_meas ?
_exptl_crystal_description Platelet
_exptl_crystal_F_000 1368
_exptl_crystal_size_max 0.150
_exptl_crystal_size_mid 0.150
_exptl_crystal_size_min 0.010
_refine_diff_density_max 0.764
_refine_diff_density_min -0.568
_refine_diff_density_rms 0.128
_refine_ls_extinction_method none
_refine_ls_goodness_of_fit_ref 1.080
_refine_ls_hydrogen_treatment constr
_refine_ls_matrix_type full
_refine_ls_number_parameters 426
_refine_ls_number_reflns 4782
_refine_ls_number_restraints 27
_refine_ls_restrained_S_all 1.080
_refine_ls_R_factor_all 0.1293
_refine_ls_R_factor_gt 0.0894
_refine_ls_shift/su_max 0.000
_refine_ls_shift/su_mean 0.000
_refine_ls_structure_factor_coef Fsqd
_refine_ls_weighting_details 'w=1/[\s^2^(Fo^2^)+(0.1050P)^2^+12.0749P] where P=(Fo^2^+2Fc^2^)/3'
_refine_ls_weighting_scheme calc
_refine_ls_wR_factor_gt 0.2100
_refine_ls_wR_factor_ref 0.2442
_reflns_Friedel_coverage 0.000
_reflns_number_gt 3250
_reflns_number_total 4782
_reflns_threshold_expression 'I > 2\s(I)'
_cod_data_source_file c5nj02302e2.cif
_cod_data_source_block 6-oOCF3
_cod_depositor_comments
;
The following automatic conversions were performed:

'_exptl_absorpt_correction_type' value 'Multi-scan' changed to
'multi-scan' according to
/usr/data/users/saulius/crontab/automatic-downloads/rss-feeds/RSC/lib/dictionaries/cif_core.dic
dictionary named 'cif_core.dic' version 2.4.2 from 2011-04-26.

'_exptl_crystal_density_meas' value 'not measured' was changed to '?'
- the value is perceived as not measured.

Automatic conversion script
Id: cif_fix_values 4268 2015-11-12 08:31:59Z antanas 

 Adding full bibliography for 7055189--7055194.cif.
;
_cod_database_code 7055194
_shelx_shelxl_version_number 2014/7
_shelx_space_group_comment
;
The symmetry employed for this shelxl refinement is uniquely defined
by the following loop, which should always be used as a source of
symmetry information in preference to the above space-group names.
They are only intended as comments.
;
_shelx_estimated_absorpt_t_min 0.935
_shelx_estimated_absorpt_t_max 0.996

loop_
_space_group_symop_operation_xyz
'x, y, z'
'-x+1/2, y+1/2, -z+1/2'
'-x, -y, -z'
'x-1/2, -y-1/2, z-1/2'

loop_
_atom_site_label
_atom_site_type_symbol
_atom_site_fract_x
_atom_site_fract_y
_atom_site_fract_z
_atom_site_U_iso_or_equiv
_atom_site_adp_type
_atom_site_occupancy
_atom_site_site_symmetry_order
_atom_site_calc_flag
_atom_site_refinement_flags_posn
_atom_site_refinement_flags_adp
_atom_site_refinement_flags_occupancy
_atom_site_disorder_assembly
_atom_site_disorder_group
S1 S 0.21740(17) 0.3495(3) 0.07712(6) 0.0203(5) Uani 1 1 d . . . . .
N1 N 0.1320(6) 0.5353(8) 0.07458(19) 0.0180(14) Uani 1 1 d . . . . .
C1 C 0.0625(7) 0.5310(11) 0.0376(2) 0.0183(17) Uani 1 1 d . . . . .
C2 C 0.0866(6) 0.3643(10) 0.0146(2) 0.0151(15) Uani 1 1 d . . . . .
N2 N 0.1754(6) 0.2490(9) 0.03410(19) 0.0199(14) Uani 1 1 d . . . . .
C3 C -0.0247(6) 0.6740(11) 0.0246(2) 0.0168(16) Uani 1 1 d . . . . .
S2 S 0.02019(17) 0.8729(3) 0.09726(6) 0.0191(5) Uani 1 1 d . . . . .
C4 C -0.0444(7) 0.8437(11) 0.0471(2) 0.0185(16) Uani 1 1 d . . . . .
C5 C -0.1153(7) 1.0022(11) 0.0351(2) 0.0176(16) Uani 1 1 d . . . . .
H5 H -0.1606 1.0140 0.0092 0.021 Uiso 1 1 calc R U . . .
C6 C -0.1134(7) 1.1437(11) 0.0650(2) 0.0187(16) Uani 1 1 d . . . . .
H6 H -0.1553 1.2612 0.0608 0.022 Uiso 1 1 calc R U . . .
C7 C -0.0442(6) 1.0949(11) 0.1014(2) 0.0184(17) Uani 1 1 d . . . . .
C8 C -0.0260(7) 1.2148(11) 0.1373(2) 0.0180(16) Uani 1 1 d . . . . .
C9 C 0.0364(7) 1.1599(11) 0.1742(2) 0.0235(18) Uani 1 1 d . . . . .
C10 C 0.0523(8) 1.2766(13) 0.2077(3) 0.030(2) Uani 1 1 d . . . . .
H10 H 0.0949 1.2312 0.2322 0.036 Uiso 1 1 calc R U . . .
C11 C 0.0055(8) 1.4620(12) 0.2054(3) 0.030(2) Uani 1 1 d . . . . .
H11 H 0.0172 1.5451 0.2279 0.036 Uiso 1 1 calc R U . . .
C12 C -0.0590(8) 1.5201(12) 0.1689(2) 0.0256(19) Uani 1 1 d . . . . .
H12 H -0.0925 1.6444 0.1665 0.031 Uiso 1 1 calc R U . . .
C13 C -0.0743(7) 1.3999(12) 0.1366(3) 0.0260(19) Uani 1 1 d . . . . .
H13 H -0.1200 1.4436 0.1125 0.031 Uiso 1 1 calc R U . . .
O1 O 0.0763(5) 0.9678(8) 0.17853(16) 0.0273(14) Uani 1 1 d . . . . .
C14 C 0.2015(8) 0.9384(14) 0.1837(3) 0.036(2) Uani 1 1 d . . . . .
F1 F 0.2578(5) 1.0282(9) 0.15699(17) 0.0463(15) Uani 1 1 d . . . . .
F2 F 0.2191(5) 0.7550(8) 0.1812(2) 0.0586(18) Uani 1 1 d . . . . .
F3 F 0.2550(5) 0.9989(9) 0.21984(16) 0.0476(15) Uani 1 1 d . . . . .
S3 S 0.65181(18) 0.1578(3) -0.07832(6) 0.0218(5) Uani 1 1 d . . . . .
N3 N 0.6458(6) 0.2541(9) -0.0349(2) 0.0209(15) Uani 1 1 d . . . . .
C15 C 0.5732(7) 0.1382(11) -0.0150(2) 0.0161(16) Uani 1 1 d . . . . .
C16 C 0.5293(7) -0.0284(11) -0.0384(2) 0.0182(17) Uani 1 1 d . . . . .
N4 N 0.5700(6) -0.0290(9) -0.07570(18) 0.0187(14) Uani 1 1 d . . . . .
C17 C 0.5427(6) 0.1738(11) 0.0245(2) 0.0177(16) Uani 1 1 d . . . . .
S4 S 0.56321(17) 0.3640(3) 0.09831(6) 0.0195(5) Uani 1 1 d . . . . .
C18 C 0.5824(7) 0.3411(11) 0.0474(2) 0.0171(16) Uani 1 1 d . . . . .
C19 C 0.6405(7) 0.5027(11) 0.0351(2) 0.0196(17) Uani 1 1 d . . . . .
H19 H 0.6607 0.5181 0.0085 0.024 Uiso 1 1 calc R U . . .
C20 C 0.6671(6) 0.6413(11) 0.0650(2) 0.0182(16) Uani 1 1 d . . . . .
H20 H 0.7053 0.7588 0.0604 0.022 Uiso 1 1 calc R U . . .
C21 C 0.6314(7) 0.5887(11) 0.1022(2) 0.0195(17) Uani 1 1 d . . . . .
C22 C 0.6455(7) 0.7013(11) 0.1385(2) 0.0192(17) Uani 1 1 d . . . . .
C23 C 0.6246(7) 0.6333(11) 0.1772(2) 0.0216(17) Uani 1 1 d . . . . .
C24 C 0.6436(7) 0.7450(13) 0.2113(3) 0.029(2) Uani 1 1 d . . . . .
H24 H 0.6280 0.6947 0.2365 0.034 Uiso 1 1 calc R U . . .
C25 C 0.6851(8) 0.9301(12) 0.2090(3) 0.029(2) Uani 1 1 d . . . . .
H25 H 0.6967 1.0072 0.2324 0.035 Uiso 1 1 calc R U . . .
C26 C 0.7093(8) 1.0002(12) 0.1730(3) 0.031(2) Uani 1 1 d . . . . .
H26 H 0.7391 1.1261 0.1715 0.037 Uiso 1 1 calc R U . . .
C27 C 0.6908(7) 0.8897(11) 0.1380(3) 0.0231(18) Uani 1 1 d . . . . .
H27 H 0.7090 0.9423 0.1133 0.028 Uiso 1 1 calc R U . . .
O2 O 0.5917(5) 0.4416(8) 0.17976(17) 0.0296(14) Uani 1 1 d . . . . .
F4 F 0.4621(5) 0.2176(8) 0.18669(18) 0.0471(15) Uani 1 1 d . . . . .
C28A C 0.481(2) 0.400(4) 0.1902(5) 0.040(4) Uani 0.592(13) 1 d D U P A 1
F5A F 0.4629(14) 0.4418(19) 0.2282(4) 0.058(3) Uani 0.592(13) 1 d D U P A 1
F6A F 0.3918(9) 0.4896(15) 0.1665(4) 0.050(3) Uani 0.592(13) 1 d D U P A 1
C28B C 0.497(3) 0.390(5) 0.1986(5) 0.040(5) Uani 0.408(13) 1 d D U P A 2
F5B F 0.5311(18) 0.388(2) 0.2386(4) 0.050(4) Uani 0.408(13) 1 d D U P A 2
F6B F 0.4039(14) 0.513(2) 0.1923(7) 0.058(3) Uani 0.408(13) 1 d D U P A 2

loop_
_atom_site_aniso_label
_atom_site_aniso_U_11
_atom_site_aniso_U_22
_atom_site_aniso_U_33
_atom_site_aniso_U_23
_atom_site_aniso_U_13
_atom_site_aniso_U_12
S1 0.0196(10) 0.0175(10) 0.0225(10) 0.0014(8) -0.0022(8) 0.0013(8)
N1 0.022(3) 0.009(3) 0.024(3) 0.003(3) 0.007(3) -0.003(3)
C1 0.019(4) 0.019(4) 0.017(4) 0.006(3) 0.003(3) -0.004(3)
C2 0.011(3) 0.012(4) 0.023(4) 0.005(3) 0.002(3) 0.001(3)
N2 0.024(3) 0.019(4) 0.016(3) -0.001(3) 0.000(3) -0.003(3)
C3 0.009(3) 0.016(4) 0.024(4) 0.001(3) 0.000(3) -0.007(3)
S2 0.0228(10) 0.0140(10) 0.0205(9) 0.0010(8) 0.0026(8) 0.0038(8)
C4 0.014(4) 0.019(4) 0.022(4) 0.003(3) -0.003(3) 0.000(3)
C5 0.016(4) 0.020(4) 0.016(4) 0.005(3) -0.002(3) -0.001(3)
C6 0.021(4) 0.010(4) 0.025(4) 0.005(3) 0.005(3) 0.004(3)
C7 0.013(4) 0.024(4) 0.019(4) 0.002(3) 0.005(3) 0.000(3)
C8 0.016(4) 0.013(4) 0.025(4) 0.004(3) 0.003(3) 0.001(3)
C9 0.023(4) 0.019(4) 0.029(4) 0.004(4) 0.006(3) 0.007(4)
C10 0.029(5) 0.032(5) 0.027(5) -0.003(4) -0.003(4) 0.001(4)
C11 0.042(5) 0.020(5) 0.030(5) -0.003(4) 0.008(4) 0.007(4)
C12 0.033(5) 0.015(4) 0.030(5) -0.002(4) 0.006(4) -0.002(4)
C13 0.018(4) 0.032(5) 0.027(4) 0.004(4) 0.002(3) 0.001(4)
O1 0.030(3) 0.027(3) 0.025(3) 0.000(3) 0.002(3) 0.006(3)
C14 0.031(5) 0.034(5) 0.039(5) -0.005(4) -0.008(4) 0.007(4)
F1 0.033(3) 0.063(4) 0.045(3) -0.006(3) 0.011(3) 0.001(3)
F2 0.052(4) 0.034(3) 0.086(5) -0.003(3) -0.006(3) 0.022(3)
F3 0.042(3) 0.061(4) 0.036(3) -0.001(3) -0.010(3) 0.012(3)
S3 0.0262(10) 0.0191(10) 0.0218(10) 0.0003(8) 0.0094(8) -0.0041(9)
N3 0.023(4) 0.016(3) 0.025(4) 0.002(3) 0.009(3) -0.005(3)
C15 0.018(4) 0.015(4) 0.016(4) 0.004(3) 0.003(3) 0.001(3)
C16 0.015(4) 0.020(4) 0.020(4) 0.004(3) 0.002(3) 0.006(3)
N4 0.017(3) 0.024(4) 0.016(3) 0.002(3) 0.001(3) -0.003(3)
C17 0.012(4) 0.018(4) 0.023(4) 0.002(3) 0.005(3) 0.001(3)
S4 0.0239(10) 0.0160(10) 0.0191(9) -0.0004(8) 0.0037(8) -0.0032(8)
C18 0.019(4) 0.017(4) 0.017(4) 0.001(3) 0.006(3) 0.001(3)
C19 0.021(4) 0.016(4) 0.023(4) 0.001(3) 0.010(3) 0.001(3)
C20 0.016(4) 0.011(4) 0.029(4) 0.002(3) 0.008(3) 0.005(3)
C21 0.021(4) 0.015(4) 0.022(4) -0.001(3) 0.002(3) -0.007(3)
C22 0.014(4) 0.014(4) 0.029(4) 0.002(3) 0.001(3) 0.004(3)
C23 0.029(4) 0.018(4) 0.018(4) -0.002(3) 0.006(3) 0.001(4)
C24 0.029(5) 0.034(5) 0.023(4) -0.008(4) 0.004(4) -0.001(4)
C25 0.038(5) 0.024(5) 0.026(5) -0.005(4) 0.008(4) -0.008(4)
C26 0.034(5) 0.010(4) 0.049(6) -0.010(4) 0.005(4) -0.002(4)
C27 0.025(4) 0.012(4) 0.033(5) 0.010(3) 0.004(4) 0.003(3)
O2 0.040(4) 0.022(3) 0.028(3) -0.003(3) 0.010(3) -0.005(3)
F4 0.056(4) 0.029(3) 0.059(4) -0.003(3) 0.017(3) -0.023(3)
C28A 0.051(9) 0.025(7) 0.047(9) -0.008(8) 0.023(8) 0.005(7)
F5A 0.069(7) 0.053(6) 0.059(6) -0.017(5) 0.041(6) -0.024(6)
F6A 0.036(5) 0.039(5) 0.080(8) -0.012(6) 0.031(6) 0.001(4)
C28B 0.052(11) 0.024(8) 0.049(11) -0.007(9) 0.023(9) 0.005(8)
F5B 0.071(9) 0.044(8) 0.043(7) -0.012(6) 0.039(7) -0.015(7)
F6B 0.049(6) 0.046(6) 0.083(7) -0.009(7) 0.030(7) -0.001(5)

loop_
_atom_type_symbol
_atom_type_description
_atom_type_scat_dispersion_real
_atom_type_scat_dispersion_imag
_atom_type_scat_source
C C 0.0033 0.0016 'International Tables Vol C Tables 4.2.6.8 and 6.1.1.4'
H H 0.0000 0.0000 'International Tables Vol C Tables 4.2.6.8 and 6.1.1.4'
N N 0.0061 0.0033 'International Tables Vol C Tables 4.2.6.8 and 6.1.1.4'
S S 0.1246 0.1234 'International Tables Vol C Tables 4.2.6.8 and 6.1.1.4'
O O 0.0106 0.0060 'International Tables Vol C Tables 4.2.6.8 and 6.1.1.4'
F F 0.0171 0.0103 'International Tables Vol C Tables 4.2.6.8 and 6.1.1.4'

loop_
_geom_angle_atom_site_label_1
_geom_angle_atom_site_label_2
_geom_angle_atom_site_label_3
_geom_angle
_geom_angle_site_symmetry_1
_geom_angle_site_symmetry_3
N1 S1 N2 102.0(3) . .
C1 N1 S1 106.7(5) . .
N1 C1 C3 122.7(7) . .
N1 C1 C2 112.4(7) . .
C3 C1 C2 124.9(7) . .
N2 C2 C3 123.8(7) . 3_565
N2 C2 C1 113.1(6) . .
C3 C2 C1 123.1(7) 3_565 .
C2 N2 S1 105.9(5) . .
C1 C3 C2 112.0(7) . 3_565
C1 C3 C4 124.5(7) . .
C2 C3 C4 123.4(7) 3_565 .
C7 S2 C4 93.5(4) . .
C5 C4 C3 128.9(7) . .
C5 C4 S2 109.3(6) . .
C3 C4 S2 121.8(6) . .
C4 C5 C6 113.6(7) . .
C4 C5 H5 123.2 . .
C6 C5 H5 123.2 . .
C7 C6 C5 113.9(7) . .
C7 C6 H6 123.0 . .
C5 C6 H6 123.0 . .
C6 C7 C8 125.4(7) . .
C6 C7 S2 109.7(6) . .
C8 C7 S2 124.9(6) . .
C9 C8 C13 114.5(7) . .
C9 C8 C7 124.9(7) . .
C13 C8 C7 120.6(7) . .
C10 C9 C8 123.6(7) . .
C10 C9 O1 118.4(7) . .
C8 C9 O1 117.7(7) . .
C9 C10 C11 120.0(8) . .
C9 C10 H10 120.0 . .
C11 C10 H10 120.0 . .
C12 C11 C10 117.6(8) . .
C12 C11 H11 121.2 . .
C10 C11 H11 121.2 . .
C13 C12 C11 120.7(8) . .
C13 C12 H12 119.7 . .
C11 C12 H12 119.7 . .
C12 C13 C8 123.5(8) . .
C12 C13 H13 118.2 . .
C8 C13 H13 118.2 . .
C14 O1 C9 116.4(7) . .
F2 C14 F1 110.2(8) . .
F2 C14 F3 108.5(8) . .
F1 C14 F3 105.6(8) . .
F2 C14 O1 107.0(8) . .
F1 C14 O1 112.8(8) . .
F3 C14 O1 112.7(8) . .
N4 S3 N3 102.2(3) . .
C15 N3 S3 106.1(5) . .
N3 C15 C17 124.2(7) . .
N3 C15 C16 113.1(6) . .
C17 C15 C16 122.7(7) . .
N4 C16 C17 123.8(7) . 3_655
N4 C16 C15 111.5(6) . .
C17 C16 C15 124.7(7) 3_655 .
C16 N4 S3 107.1(5) . .
C16 C17 C15 112.6(7) 3_655 .
C16 C17 C18 124.3(7) 3_655 .
C15 C17 C18 123.1(7) . .
C21 S4 C18 93.2(4) . .
C19 C18 C17 129.2(7) . .
C19 C18 S4 109.0(6) . .
C17 C18 S4 121.8(6) . .
C18 C19 C20 114.9(7) . .
C18 C19 H19 122.5 . .
C20 C19 H19 122.5 . .
C21 C20 C19 113.2(7) . .
C21 C20 H20 123.4 . .
C19 C20 H20 123.4 . .
C20 C21 C22 126.2(7) . .
C20 C21 S4 109.6(6) . .
C22 C21 S4 124.2(6) . .
C27 C22 C23 114.9(7) . .
C27 C22 C21 120.4(7) . .
C23 C22 C21 124.6(7) . .
C24 C23 O2 120.7(7) . .
C24 C23 C22 122.4(8) . .
O2 C23 C22 116.7(7) . .
C23 C24 C25 120.4(8) . .
C23 C24 H24 119.8 . .
C25 C24 H24 119.8 . .
C26 C25 C24 119.5(8) . .
C26 C25 H25 120.3 . .
C24 C25 H25 120.3 . .
C25 C26 C27 121.1(8) . .
C25 C26 H26 119.4 . .
C27 C26 H26 119.4 . .
C26 C27 C22 121.7(8) . .
C26 C27 H27 119.2 . .
C22 C27 H27 119.2 . .
C28B O2 C23 120.8(14) . .
C28A O2 C23 118.3(12) . .
F4 C28A O2 109.2(9) . .
F4 C28A F6A 108(2) . .
O2 C28A F6A 111.5(19) . .
F4 C28A F5A 105(2) . .
O2 C28A F5A 116(2) . .
F6A C28A F5A 106.1(10) . .
F4 C28B O2 108.8(10) . .
F4 C28B F6B 111(3) . .
O2 C28B F6B 112(3) . .
F4 C28B F5B 109(3) . .
O2 C28B F5B 110(3) . .
F6B C28B F5B 106.1(10) . .

loop_
_geom_bond_atom_site_label_1
_geom_bond_atom_site_label_2
_geom_bond_distance
_geom_bond_site_symmetry_2
S1 N1 1.608(6) .
S1 N2 1.622(7) .
N1 C1 1.375(10) .
C1 C3 1.423(11) .
C1 C2 1.447(11) .
C2 N2 1.374(9) .
C2 C3 1.431(10) 3_565
C3 C2 1.430(10) 3_565
C3 C4 1.443(11) .
S2 C7 1.730(8) .
S2 C4 1.756(8) .
C4 C5 1.394(11) .
C5 C6 1.413(11) .
C5 H5 0.9500 .
C6 C7 1.400(10) .
C6 H6 0.9500 .
C7 C8 1.463(11) .
C8 C9 1.396(11) .
C8 C13 1.407(11) .
C9 C10 1.385(12) .
C9 O1 1.425(10) .
C10 C11 1.403(12) .
C10 H10 0.9500 .
C11 C12 1.400(12) .
C11 H11 0.9500 .
C12 C13 1.368(11) .
C12 H12 0.9500 .
C13 H13 0.9500 .
O1 C14 1.382(11) .
C14 F2 1.312(11) .
C14 F1 1.312(11) .
C14 F3 1.349(11) .
S3 N4 1.602(7) .
S3 N3 1.613(7) .
N3 C15 1.371(9) .
C15 C17 1.429(10) .
C15 C16 1.461(11) .
C16 N4 1.376(9) .
C16 C17 1.409(11) 3_655
C17 C16 1.409(11) 3_655
C17 C18 1.444(11) .
S4 C21 1.751(8) .
S4 C18 1.753(7) .
C18 C19 1.393(11) .
C19 C20 1.404(11) .
C19 H19 0.9500 .
C20 C21 1.403(10) .
C20 H20 0.9500 .
C21 C22 1.443(11) .
C22 C27 1.419(11) .
C22 C23 1.428(11) .
C23 C24 1.384(11) .
C23 O2 1.404(10) .
C24 C25 1.387(12) .
C24 H24 0.9500 .
C25 C26 1.360(12) .
C25 H25 0.9500 .
C26 C27 1.402(12) .
C26 H26 0.9500 .
C27 H27 0.9500 .
O2 C28B 1.33(4) .
O2 C28A 1.34(3) .
F4 C28A 1.31(3) .
F4 C28B 1.32(4) .
C28A F6A 1.341(14) .
C28A F5A 1.346(14) .
C28B F6B 1.341(14) .
C28B F5B 1.346(14) .

loop_
_geom_torsion_atom_site_label_1
_geom_torsion_atom_site_label_2
_geom_torsion_atom_site_label_3
_geom_torsion_atom_site_label_4
_geom_torsion
_geom_torsion_site_symmetry_1
_geom_torsion_site_symmetry_4
N2 S1 N1 C1 -0.8(5) . .
S1 N1 C1 C3 179.9(6) . .
S1 N1 C1 C2 1.4(7) . .
N1 C1 C2 N2 -1.5(9) . .
C3 C1 C2 N2 180.0(7) . .
N1 C1 C2 C3 179.1(7) . 3_565
C3 C1 C2 C3 0.7(12) . 3_565
C3 C2 N2 S1 -179.8(6) 3_565 .
C1 C2 N2 S1 0.9(7) . .
N1 S1 N2 C2 -0.1(5) . .
N1 C1 C3 C2 -178.9(7) . 3_565
C2 C1 C3 C2 -0.6(11) . 3_565
N1 C1 C3 C4 4.4(11) . .
C2 C1 C3 C4 -177.3(7) . .
C1 C3 C4 C5 171.0(7) . .
C2 C3 C4 C5 -5.3(12) 3_565 .
C1 C3 C4 S2 -11.0(10) . .
C2 C3 C4 S2 172.7(6) 3_565 .
C7 S2 C4 C5 -1.2(6) . .
C7 S2 C4 C3 -179.5(6) . .
C3 C4 C5 C6 -179.8(7) . .
S2 C4 C5 C6 2.0(8) . .
C4 C5 C6 C7 -2.0(10) . .
C5 C6 C7 C8 179.6(7) . .
C5 C6 C7 S2 1.1(8) . .
C4 S2 C7 C6 0.1(6) . .
C4 S2 C7 C8 -178.5(7) . .
C6 C7 C8 C9 175.5(7) . .
S2 C7 C8 C9 -6.2(11) . .
C6 C7 C8 C13 -3.5(11) . .
S2 C7 C8 C13 174.8(6) . .
C13 C8 C9 C10 -1.0(12) . .
C7 C8 C9 C10 180.0(8) . .
C13 C8 C9 O1 173.3(7) . .
C7 C8 C9 O1 -5.7(11) . .
C8 C9 C10 C11 -0.7(13) . .
O1 C9 C10 C11 -174.9(7) . .
C9 C10 C11 C12 1.5(13) . .
C10 C11 C12 C13 -0.6(13) . .
C11 C12 C13 C8 -1.2(13) . .
C9 C8 C13 C12 2.0(12) . .
C7 C8 C13 C12 -179.0(7) . .
C10 C9 O1 C14 -71.5(10) . .
C8 C9 O1 C14 113.9(8) . .
C9 O1 C14 F2 -171.0(7) . .
C9 O1 C14 F1 -49.7(10) . .
C9 O1 C14 F3 69.8(10) . .
N4 S3 N3 C15 -0.8(6) . .
S3 N3 C15 C17 -179.1(6) . .
S3 N3 C15 C16 1.0(8) . .
N3 C15 C16 N4 -0.9(9) . .
C17 C15 C16 N4 179.2(7) . .
N3 C15 C16 C17 177.4(7) . 3_655
C17 C15 C16 C17 -2.4(13) . 3_655
C17 C16 N4 S3 -178.1(6) 3_655 .
C15 C16 N4 S3 0.3(7) . .
N3 S3 N4 C16 0.3(6) . .
N3 C15 C17 C16 -177.7(7) . 3_655
C16 C15 C17 C16 2.2(11) . 3_655
N3 C15 C17 C18 2.2(12) . .
C16 C15 C17 C18 -177.9(7) . .
C16 C17 C18 C19 -171.5(7) 3_655 .
C15 C17 C18 C19 8.6(13) . .
C16 C17 C18 S4 9.6(11) 3_655 .
C15 C17 C18 S4 -170.3(6) . .
C21 S4 C18 C19 0.6(6) . .
C21 S4 C18 C17 179.6(6) . .
C17 C18 C19 C20 -180.0(7) . .
S4 C18 C19 C20 -1.0(8) . .
C18 C19 C20 C21 1.0(10) . .
C19 C20 C21 C22 -179.5(7) . .
C19 C20 C21 S4 -0.5(8) . .
C18 S4 C21 C20 0.0(6) . .
C18 S4 C21 C22 178.9(7) . .
C20 C21 C22 C27 5.1(12) . .
S4 C21 C22 C27 -173.7(6) . .
C20 C21 C22 C23 -170.5(7) . .
S4 C21 C22 C23 10.7(11) . .
C27 C22 C23 C24 1.9(11) . .
C21 C22 C23 C24 177.7(8) . .
C27 C22 C23 O2 -173.7(7) . .
C21 C22 C23 O2 2.0(11) . .
O2 C23 C24 C25 175.0(8) . .
C22 C23 C24 C25 -0.5(13) . .
C23 C24 C25 C26 -1.1(13) . .
C24 C25 C26 C27 1.1(14) . .
C25 C26 C27 C22 0.5(13) . .
C23 C22 C27 C26 -1.9(11) . .
C21 C22 C27 C26 -177.9(7) . .
C24 C23 O2 C28B 52.2(14) . .
C22 C23 O2 C28B -132.0(12) . .
C24 C23 O2 C28A 68.0(12) . .
C22 C23 O2 C28A -116.3(10) . .
C23 O2 C28A F4 173.2(8) . .
C23 O2 C28A F6A 53.6(18) . .
C23 O2 C28A F5A -68.3(18) . .
C23 O2 C28B F4 161.1(9) . .
C23 O2 C28B F6B 38(2) . .
C23 O2 C28B F5B -80(2) . .
